data_4068372
loop_
_publ_author_name
'Rankin, Matthew A.'
'MacLean, Darren F.'
'McDonald, Robert'
'Ferguson, Michael J.'
'Lumsden, Michael D.'
'Stradiotto, Mark'

_publ_section_title
;
 Probing the Dynamics and Reactivity of a Stereochemically Nonrigid
 Cp*Ru(H)(\k2-P,Carbene) Complex
;
_journal_issue 1
_journal_name_full Organometallics
_journal_page_first 74
_journal_paper_doi 10.1021/om800761c
_journal_volume 28
_journal_year 2009
_chemical_formula_sum 'C33 H43 B N O2 P Ru'
_chemical_formula_weight 628.53
_chemical_name_systematic
;
 ?
;
_space_group_IT_number 2
_symmetry_cell_setting triclinic
_symmetry_space_group_name_Hall '-P 1'
_symmetry_space_group_name_H-M 'P -1'
_atom_sites_solution_hydrogens geom
_atom_sites_solution_primary direct
_atom_sites_solution_secondary difmap
_audit_creation_method SHELXL-97
_cell_angle_alpha 80.9990(11)
_cell_angle_beta 78.3360(11)
_cell_angle_gamma 70.1735(11)
_cell_formula_units_Z 2
_cell_length_a 8.7547(8)
_cell_length_b 10.0788(9)
_cell_length_c 19.0325(16)
_cell_measurement_reflns_used 5076
_cell_measurement_temperature 193(2)
_cell_measurement_theta_max 27.43
_cell_measurement_theta_min 2.20
_cell_volume 1540.1(2)
_computing_cell_refinement 'Bruker SAINT (Bruker, 1997)'
_computing_data_collection 'Bruker SMART (Bruker, 1997)'
_computing_data_reduction 'Bruker SAINT (Bruker, 1997)'
_computing_molecular_graphics 'Bruker SHELXTL (Bruker, 1997)'
_computing_publication_material 'Bruker SHELXTL (Bruker, 1997)'
_computing_structure_refinement 'SHELXL-97 (Sheldrick, 1997)'
_computing_structure_solution 'SIR97 (Altomare et al., 1999)'
_diffrn_ambient_temperature 193(2)
_diffrn_detector_area_resol_mean 8.192
_diffrn_measured_fraction_theta_full 0.991
_diffrn_measured_fraction_theta_max 0.980
_diffrn_measurement_device_type 'Bruker PLATFORM diffractometer/SMART 1000 CCD area detector'
_diffrn_measurement_method '\w scans'
_diffrn_radiation_monochromator graphite
_diffrn_radiation_source 'fine-focus sealed tube'
_diffrn_radiation_type MoK\a
_diffrn_radiation_wavelength 0.71073
_diffrn_reflns_av_R_equivalents 0.0183
_diffrn_reflns_av_sigmaI/netI 0.0274
_diffrn_reflns_limit_h_max 11
_diffrn_reflns_limit_h_min -11
_diffrn_reflns_limit_k_max 13
_diffrn_reflns_limit_k_min -13
_diffrn_reflns_limit_l_max 24
_diffrn_reflns_limit_l_min -24
_diffrn_reflns_number 13302
_diffrn_reflns_theta_full 26.40
_diffrn_reflns_theta_max 27.52
_diffrn_reflns_theta_min 2.16
_diffrn_standards_decay_% 0
_diffrn_standards_interval_time 0
_diffrn_standards_number 0
_exptl_absorpt_coefficient_mu 0.591
_exptl_absorpt_correction_T_max 0.9166
_exptl_absorpt_correction_T_min 0.7449
_exptl_absorpt_correction_type integration
_exptl_absorpt_process_details 'Bruker SHELXTL (Bruker, 1997)'
_exptl_crystal_colour orange
_exptl_crystal_density_diffrn 1.355
_exptl_crystal_density_method 'not measured'
_exptl_crystal_description block
_exptl_crystal_F_000 656
_exptl_crystal_size_max 0.53
_exptl_crystal_size_mid 0.16
_exptl_crystal_size_min 0.15
_refine_diff_density_max 0.696
_refine_diff_density_min -0.206
_refine_diff_density_rms 0.072
_refine_ls_extinction_method none
_refine_ls_goodness_of_fit_ref 1.072
_refine_ls_hydrogen_treatment constr
_refine_ls_matrix_type full
_refine_ls_number_parameters 358
_refine_ls_number_reflns 6931
_refine_ls_number_restraints 0
_refine_ls_restrained_S_all 1.072
_refine_ls_R_factor_all 0.0323
_refine_ls_R_factor_gt 0.0282
_refine_ls_shift/su_max 0.001
_refine_ls_shift/su_mean 0.000
_refine_ls_structure_factor_coef Fsqd
_refine_ls_weighting_details 'calc w=1/[\s^2^(Fo^2^)+(0.0381P)^2^+0.5008P] where P=(Fo^2^+2Fc^2^)/3'
_refine_ls_weighting_scheme calc
_refine_ls_wR_factor_gt 0.0710
_refine_ls_wR_factor_ref 0.0732
_reflns_number_gt 6276
_reflns_number_total 6931
_reflns_threshold_expression I>2\s(I)
_cod_data_source_file om800761c_si_001.cif
_cod_data_source_block dal0838
_cod_depositor_comments
;
The following automatic conversions were performed:

'_symmetry_cell_setting' value 'Triclinic' changed to 'triclinic'
according to /home/saulius/struct/CIF-dictionaries/cif_core.dic
dictionary named 'cif_core.dic' version 2.4.2 from 2011-04-26.

Automatic conversion script
Id: cif_fix_values 1715 2011-07-08 13:25:40Z adriana 
;
_cod_original_sg_symbol_H-M P-1
_cod_database_code 4068372

loop_
_symmetry_equiv_pos_as_xyz
'x, y, z'
'-x, -y, -z'

loop_
_atom_site_label
_atom_site_type_symbol
_atom_site_fract_x
_atom_site_fract_y
_atom_site_fract_z
_atom_site_U_iso_or_equiv
_atom_site_adp_type
_atom_site_occupancy
_atom_site_symmetry_multiplicity
_atom_site_calc_flag
_atom_site_refinement_flags
Ru Ru 0.139280(16) -0.056904(14) 0.787873(7) 0.02549(6) Uani 1 1 d .
P P 0.23264(5) 0.03315(5) 0.67879(3) 0.02837(10) Uani 1 1 d .
O1 O 0.1210(2) 0.22835(15) 0.83979(8) 0.0432(4) Uani 1 1 d .
O2 O 0.34938(16) 0.04699(14) 0.86620(7) 0.0346(3) Uani 1 1 d .
N N -0.12494(19) 0.22051(17) 0.75001(9) 0.0325(3) Uani 1 1 d .
C1 C -0.1023(3) 0.4356(2) 0.66858(11) 0.0374(4) Uani 1 1 d .
H1A H -0.2027 0.4521 0.6477 0.045 Uiso 1 1 calc R
H1B H -0.1286 0.4982 0.7075 0.045 Uiso 1 1 calc R
C2 C -0.0316(2) 0.2814(2) 0.69597(10) 0.0304(4) Uani 1 1 d .
C3 C 0.1229(2) 0.2204(2) 0.65969(10) 0.0317(4) Uani 1 1 d .
C3A C 0.1656(3) 0.3312(2) 0.60592(11) 0.0375(4) Uani 1 1 d .
C4 C 0.3032(3) 0.3304(3) 0.55356(13) 0.0499(6) Uani 1 1 d .
H4 H 0.3931 0.2456 0.5471 0.060 Uiso 1 1 calc R
C5 C 0.3068(4) 0.4555(3) 0.51093(14) 0.0575(7) Uani 1 1 d .
H5 H 0.4007 0.4550 0.4756 0.069 Uiso 1 1 calc R
C6 C 0.1771(4) 0.5801(3) 0.51877(14) 0.0593(7) Uani 1 1 d .
H6 H 0.1831 0.6641 0.4893 0.071 Uiso 1 1 calc R
C7 C 0.0392(4) 0.5825(3) 0.56936(13) 0.0514(6) Uani 1 1 d .
H7 H -0.0510 0.6674 0.5748 0.062 Uiso 1 1 calc R
C7A C 0.0345(3) 0.4588(2) 0.61213(11) 0.0400(5) Uani 1 1 d .
C10 C 0.1739(2) -0.20296(19) 0.89153(10) 0.0313(4) Uani 1 1 d .
C11 C 0.3099(2) -0.2665(2) 0.83814(11) 0.0319(4) Uani 1 1 d .
C12 C 0.2447(2) -0.3036(2) 0.78378(11) 0.0330(4) Uani 1 1 d .
C13 C 0.0703(2) -0.2625(2) 0.80323(11) 0.0332(4) Uani 1 1 d .
C14 C 0.0267(2) -0.2009(2) 0.86991(10) 0.0324(4) Uani 1 1 d .
C15 C 0.1870(3) -0.1708(2) 0.96416(11) 0.0425(5) Uani 1 1 d .
H15A H 0.2050 -0.2575 0.9973 0.051 Uiso 1 1 calc R
H15B H 0.0849 -0.0994 0.9831 0.051 Uiso 1 1 calc R
H15C H 0.2795 -0.1345 0.9595 0.051 Uiso 1 1 calc R
C16 C 0.4878(2) -0.3099(2) 0.84682(13) 0.0417(5) Uani 1 1 d .
H16A H 0.5129 -0.3938 0.8817 0.050 Uiso 1 1 calc R
H16B H 0.5087 -0.2321 0.8642 0.050 Uiso 1 1 calc R
H16C H 0.5577 -0.3321 0.8002 0.050 Uiso 1 1 calc R
C17 C 0.3412(3) -0.3949(2) 0.72410(13) 0.0464(5) Uani 1 1 d .
H17A H 0.3573 -0.4947 0.7415 0.056 Uiso 1 1 calc R
H17B H 0.4484 -0.3801 0.7086 0.056 Uiso 1 1 calc R
H17C H 0.2807 -0.3694 0.6833 0.056 Uiso 1 1 calc R
C18 C -0.0464(3) -0.2963(3) 0.76603(13) 0.0479(5) Uani 1 1 d .
H18A H -0.0648 -0.3847 0.7892 0.057 Uiso 1 1 calc R
H18B H 0.0011 -0.3071 0.7152 0.057 Uiso 1 1 calc R
H18C H -0.1513 -0.2191 0.7695 0.057 Uiso 1 1 calc R
C19 C -0.1429(3) -0.1565(2) 0.91340(12) 0.0442(5) Uani 1 1 d .
H19A H -0.1605 -0.2373 0.9461 0.053 Uiso 1 1 calc R
H19B H -0.2249 -0.1241 0.8809 0.053 Uiso 1 1 calc R
H19C H -0.1541 -0.0793 0.9416 0.053 Uiso 1 1 calc R
C21 C 0.4535(2) 0.0204(3) 0.65226(11) 0.0389(5) Uani 1 1 d .
H21 H 0.4700 0.0570 0.6003 0.047 Uiso 1 1 calc R
C22 C 0.5032(3) 0.1120(3) 0.69464(14) 0.0569(7) Uani 1 1 d .
H22A H 0.6193 0.1036 0.6782 0.068 Uiso 1 1 calc R
H22B H 0.4868 0.0799 0.7461 0.068 Uiso 1 1 calc R
H22C H 0.4353 0.2111 0.6868 0.068 Uiso 1 1 calc R
C23 C 0.5642(3) -0.1338(3) 0.65890(14) 0.0558(7) Uani 1 1 d .
H23A H 0.6794 -0.1380 0.6438 0.067 Uiso 1 1 calc R
H23B H 0.5358 -0.1883 0.6280 0.067 Uiso 1 1 calc R
H23C H 0.5482 -0.1740 0.7091 0.067 Uiso 1 1 calc R
C24 C 0.1979(2) -0.0494(2) 0.60424(11) 0.0358(4) Uani 1 1 d .
H24 H 0.2507 -0.1540 0.6134 0.043 Uiso 1 1 calc R
C25 C 0.0146(3) -0.0245(3) 0.60877(12) 0.0424(5) Uani 1 1 d .
H25A H -0.0028 -0.0671 0.5694 0.051 Uiso 1 1 calc R
H25B H -0.0440 0.0776 0.6047 0.051 Uiso 1 1 calc R
H25C H -0.0273 -0.0679 0.6551 0.051 Uiso 1 1 calc R
C26 C 0.2698(3) -0.0071(3) 0.52788(12) 0.0580(7) Uani 1 1 d .
H26A H 0.2430 -0.0565 0.4939 0.070 Uiso 1 1 calc R
H26B H 0.3895 -0.0331 0.5237 0.070 Uiso 1 1 calc R
H26C H 0.2231 0.0954 0.5168 0.070 Uiso 1 1 calc R
C27 C -0.0657(2) 0.0881(2) 0.78476(10) 0.0310(4) Uani 1 1 d .
H27 H -0.1517 0.0615 0.8162 0.037 Uiso 1 1 calc R
C28 C -0.2943(3) 0.3082(2) 0.77491(15) 0.0528(6) Uani 1 1 d .
H28A H -0.3509 0.3493 0.7333 0.063 Uiso 1 1 calc R
H28B H -0.2920 0.3843 0.8006 0.063 Uiso 1 1 calc R
H28C H -0.3528 0.2493 0.8074 0.063 Uiso 1 1 calc R
C31 C 0.2052(3) 0.2753(2) 0.87897(11) 0.0394(5) Uani 1 1 d .
C32 C 0.3431(2) 0.1663(2) 0.89469(10) 0.0323(4) Uani 1 1 d .
C33 C 0.4501(3) 0.1836(2) 0.93386(11) 0.0398(5) Uani 1 1 d .
H33 H 0.5451 0.1082 0.9446 0.048 Uiso 1 1 calc R
C34 C 0.4117(3) 0.3173(3) 0.95688(12) 0.0464(5) Uani 1 1 d .
H34 H 0.4831 0.3341 0.9835 0.056 Uiso 1 1 calc R
C35 C 0.2733(4) 0.4251(3) 0.94207(14) 0.0577(7) Uani 1 1 d .
H35 H 0.2508 0.5147 0.9590 0.069 Uiso 1 1 calc R
C36 C 0.1643(4) 0.4069(2) 0.90275(14) 0.0580(7) Uani 1 1 d .
H36 H 0.0674 0.4811 0.8930 0.070 Uiso 1 1 calc R
B B 0.2095(3) 0.0831(2) 0.83086(12) 0.0313(4) Uani 1 1 d .

loop_
_atom_site_aniso_label
_atom_site_aniso_U_11
_atom_site_aniso_U_22
_atom_site_aniso_U_33
_atom_site_aniso_U_23
_atom_site_aniso_U_13
_atom_site_aniso_U_12
Ru 0.02182(8) 0.02511(8) 0.02715(8) -0.00549(5) -0.00321(5) -0.00350(5)
P 0.0208(2) 0.0359(3) 0.0269(2) -0.00518(19) -0.00341(17) -0.00633(18)
O1 0.0587(9) 0.0284(7) 0.0456(8) -0.0046(6) -0.0264(7) -0.0069(7)
O2 0.0294(7) 0.0354(7) 0.0398(7) -0.0127(6) -0.0053(6) -0.0074(6)
N 0.0237(7) 0.0291(8) 0.0387(9) -0.0013(7) -0.0019(6) -0.0034(6)
C1 0.0443(11) 0.0287(10) 0.0392(11) -0.0033(8) -0.0087(9) -0.0103(8)
C2 0.0308(9) 0.0293(9) 0.0331(9) -0.0030(7) -0.0097(8) -0.0095(7)
C3 0.0311(9) 0.0359(10) 0.0298(9) -0.0007(7) -0.0069(7) -0.0127(8)
C3A 0.0425(11) 0.0452(12) 0.0315(10) 0.0006(8) -0.0103(8) -0.0219(9)
C4 0.0482(13) 0.0604(15) 0.0425(12) 0.0057(11) -0.0035(10) -0.0257(12)
C5 0.0640(16) 0.0746(18) 0.0441(13) 0.0067(12) -0.0039(12) -0.0432(15)
C6 0.088(2) 0.0555(15) 0.0482(14) 0.0120(12) -0.0152(14) -0.0453(15)
C7 0.0743(17) 0.0406(12) 0.0460(13) 0.0026(10) -0.0145(12) -0.0271(12)
C7A 0.0524(13) 0.0379(11) 0.0369(11) -0.0007(8) -0.0126(9) -0.0216(10)
C10 0.0366(10) 0.0238(9) 0.0305(9) -0.0024(7) -0.0078(8) -0.0045(7)
C11 0.0302(9) 0.0264(9) 0.0371(10) -0.0052(7) -0.0101(8) -0.0027(7)
C12 0.0355(10) 0.0262(9) 0.0340(10) -0.0074(7) -0.0063(8) -0.0033(8)
C13 0.0357(10) 0.0289(9) 0.0361(10) -0.0017(8) -0.0106(8) -0.0096(8)
C14 0.0308(9) 0.0268(9) 0.0348(10) -0.0002(7) -0.0043(8) -0.0048(7)
C15 0.0565(13) 0.0350(11) 0.0342(10) -0.0073(8) -0.0130(10) -0.0071(10)
C16 0.0324(10) 0.0381(11) 0.0503(12) -0.0067(9) -0.0136(9) -0.0005(9)
C17 0.0490(13) 0.0374(11) 0.0471(12) -0.0196(10) -0.0053(10) -0.0012(9)
C18 0.0567(14) 0.0480(13) 0.0506(13) 0.0008(10) -0.0228(11) -0.0261(11)
C19 0.0373(11) 0.0427(12) 0.0449(12) 0.0011(9) 0.0047(9) -0.0117(9)
C21 0.0232(9) 0.0604(13) 0.0310(10) -0.0022(9) -0.0023(8) -0.0129(9)
C22 0.0363(12) 0.098(2) 0.0480(13) -0.0137(13) -0.0024(10) -0.0350(13)
C23 0.0234(10) 0.0733(17) 0.0574(15) 0.0010(13) -0.0036(10) -0.0032(10)
C24 0.0312(10) 0.0423(11) 0.0333(10) -0.0099(8) -0.0092(8) -0.0059(8)
C25 0.0376(11) 0.0576(14) 0.0381(11) -0.0059(10) -0.0119(9) -0.0192(10)
C26 0.0512(14) 0.100(2) 0.0332(11) -0.0184(12) -0.0018(10) -0.0348(14)
C27 0.0245(8) 0.0299(9) 0.0351(10) -0.0036(7) -0.0011(7) -0.0062(7)
C28 0.0324(11) 0.0367(12) 0.0686(16) 0.0030(11) 0.0074(11) 0.0029(9)
C31 0.0596(13) 0.0303(10) 0.0325(10) 0.0021(8) -0.0163(9) -0.0168(9)
C32 0.0379(10) 0.0346(10) 0.0261(9) -0.0041(7) 0.0019(8) -0.0170(8)
C33 0.0379(11) 0.0497(12) 0.0352(10) -0.0080(9) -0.0008(9) -0.0194(9)
C34 0.0622(15) 0.0553(14) 0.0351(11) -0.0025(10) -0.0091(10) -0.0360(12)
C35 0.102(2) 0.0340(12) 0.0487(14) -0.0004(10) -0.0264(14) -0.0300(13)
C36 0.092(2) 0.0262(11) 0.0591(15) -0.0006(10) -0.0381(14) -0.0095(12)
B 0.0316(10) 0.0313(11) 0.0290(10) -0.0029(8) -0.0032(8) -0.0082(8)

loop_
_atom_type_symbol
_atom_type_description
_atom_type_scat_dispersion_real
_atom_type_scat_dispersion_imag
_atom_type_scat_source
C C 0.0033 0.0016 'International Tables Vol C Tables 4.2.6.8 and 6.1.1.4'
H H 0.0000 0.0000 'International Tables Vol C Tables 4.2.6.8 and 6.1.1.4'
B B 0.0013 0.0007 'International Tables Vol C Tables 4.2.6.8 and 6.1.1.4'
N N 0.0061 0.0033 'International Tables Vol C Tables 4.2.6.8 and 6.1.1.4'
O O 0.0106 0.0060 'International Tables Vol C Tables 4.2.6.8 and 6.1.1.4'
P P 0.1023 0.0942 'International Tables Vol C Tables 4.2.6.8 and 6.1.1.4'
Ru Ru -1.2594 0.8363 'International Tables Vol C Tables 4.2.6.8 and 6.1.1.4'

loop_
_geom_angle_atom_site_label_1
_geom_angle_atom_site_label_2
_geom_angle_atom_site_label_3
_geom_angle
C27 Ru B 86.64(8)
C27 Ru P 88.71(6)
B Ru P 87.50(6)
C27 Ru C14 93.13(7)
B Ru C14 114.95(8)
P Ru C14 157.54(5)
C27 Ru C10 117.91(8)
B Ru C10 88.73(8)
P Ru C10 152.83(5)
C14 Ru C10 36.46(7)
C27 Ru C13 103.38(8)
B Ru C13 148.75(8)
P Ru C13 121.75(5)
C14 Ru C13 36.26(7)
C10 Ru C13 60.32(7)
C27 Ru C11 152.82(8)
B Ru C11 98.45(8)
P Ru C11 118.06(5)
C14 Ru C11 60.44(7)
C10 Ru C11 36.29(7)
C13 Ru C11 59.80(7)
C27 Ru C12 137.67(8)
B Ru C12 132.94(8)
P Ru C12 104.85(5)
C14 Ru C12 59.93(7)
C10 Ru C12 59.86(7)
C13 Ru C12 35.61(7)
C11 Ru C12 35.58(7)
C3 P C21 104.06(10)
C3 P C24 102.85(9)
C21 P C24 102.02(9)
C3 P Ru 112.89(6)
C21 P Ru 120.94(7)
C24 P Ru 112.07(7)
C31 O1 B 107.26(16)
C32 O2 B 107.42(15)
C27 N C2 123.96(16)
C27 N C28 118.58(17)
C2 N C28 117.30(16)
C7A C1 C2 102.56(17)
C3 C2 N 128.88(18)
C3 C2 C1 111.63(17)
N C2 C1 119.46(17)
C2 C3 C3A 107.32(17)
C2 C3 P 120.83(15)
C3A C3 P 131.79(15)
C4 C3A C7A 118.0(2)
C4 C3A C3 133.1(2)
C7A C3A C3 108.88(18)
C5 C4 C3A 119.2(3)
C6 C5 C4 121.6(2)
C7 C6 C5 120.0(2)
C6 C7 C7A 118.8(3)
C7 C7A C3A 122.3(2)
C7 C7A C1 128.1(2)
C3A C7A C1 109.57(18)
C14 C10 C11 108.21(16)
C14 C10 C15 125.33(18)
C11 C10 C15 125.47(18)
C14 C10 Ru 71.53(11)
C11 C10 Ru 73.78(11)
C15 C10 Ru 129.43(14)
C12 C11 C10 107.46(17)
C12 C11 C16 127.01(18)
C10 C11 C16 124.57(18)
C12 C11 Ru 73.03(11)
C10 C11 Ru 69.92(10)
C16 C11 Ru 131.11(14)
C13 C12 C11 108.18(16)
C13 C12 C17 124.38(18)
C11 C12 C17 126.47(18)
C13 C12 Ru 70.67(11)
C11 C12 Ru 71.39(10)
C17 C12 Ru 132.43(15)
C12 C13 C14 108.15(17)
C12 C13 C18 126.15(19)
C14 C13 C18 125.17(19)
C12 C13 Ru 73.72(11)
C14 C13 Ru 70.40(11)
C18 C13 Ru 128.11(14)
C10 C14 C13 108.00(17)
C10 C14 C19 126.06(19)
C13 C14 C19 125.63(19)
C10 C14 Ru 72.01(11)
C13 C14 Ru 73.34(11)
C19 C14 Ru 125.39(14)
C23 C21 C22 111.2(2)
C23 C21 P 110.95(16)
C22 C21 P 112.35(15)
C26 C24 C25 109.56(18)
C26 C24 P 117.11(16)
C25 C24 P 109.89(14)
N C27 Ru 138.05(14)
C36 C31 O1 128.4(2)
C36 C31 C32 122.0(2)
O1 C31 C32 109.54(17)
O2 C32 C33 128.93(19)
O2 C32 C31 109.10(17)
C33 C32 C31 121.96(19)
C32 C33 C34 116.5(2)
C35 C34 C33 121.5(2)
C34 C35 C36 121.8(2)
C31 C36 C35 116.2(2)
O1 B O2 106.68(16)
O1 B Ru 127.65(15)
O2 B Ru 125.24(14)

loop_
_geom_bond_atom_site_label_1
_geom_bond_atom_site_label_2
_geom_bond_distance
Ru C27 1.8963(18)
Ru B 2.048(2)
Ru P 2.2427(5)
Ru C14 2.2701(19)
Ru C10 2.2763(18)
Ru C13 2.3086(19)
Ru C11 2.3271(18)
Ru C12 2.3486(19)
P C3 1.820(2)
P C21 1.862(2)
P C24 1.875(2)
O1 C31 1.376(2)
O1 B 1.423(3)
O2 C32 1.375(2)
O2 B 1.428(3)
N C27 1.371(2)
N C2 1.380(2)
N C28 1.470(2)
C1 C7A 1.494(3)
C1 C2 1.515(3)
C2 C3 1.369(3)
C3 C3A 1.485(3)
C3A C4 1.398(3)
C3A C7A 1.406(3)
C4 C5 1.395(4)
C5 C6 1.383(4)
C6 C7 1.380(4)
C7 C7A 1.387(3)
C10 C14 1.422(3)
C10 C11 1.435(3)
C10 C15 1.503(3)
C11 C12 1.429(3)
C11 C16 1.504(3)
C12 C13 1.425(3)
C12 C17 1.504(3)
C13 C14 1.425(3)
C13 C18 1.505(3)
C14 C19 1.503(3)
C21 C23 1.529(3)
C21 C22 1.530(3)
C24 C26 1.519(3)
C24 C25 1.524(3)
C31 C36 1.376(3)
C31 C32 1.377(3)
C32 C33 1.377(3)
C33 C34 1.393(3)
C34 C35 1.370(4)
C35 C36 1.399(4)

loop_
_geom_torsion_atom_site_label_1
_geom_torsion_atom_site_label_2
_geom_torsion_atom_site_label_3
_geom_torsion_atom_site_label_4
_geom_torsion
C27 Ru P C3 24.55(9)
B Ru P C3 -62.14(9)
C14 Ru P C3 119.62(14)
C10 Ru P C3 -144.46(12)
C13 Ru P C3 129.52(9)
C11 Ru P C3 -160.38(8)
C12 Ru P C3 163.93(8)
C27 Ru P C21 148.65(11)
B Ru P C21 61.96(11)
C14 Ru P C21 -116.28(15)
C10 Ru P C21 -20.37(14)
C13 Ru P C21 -106.39(10)
C11 Ru P C21 -36.29(10)
C12 Ru P C21 -71.98(10)
C27 Ru P C24 -91.02(9)
B Ru P C24 -177.71(9)
C14 Ru P C24 4.05(15)
C10 Ru P C24 99.96(13)
C13 Ru P C24 13.94(9)
C11 Ru P C24 84.04(9)
C12 Ru P C24 48.35(8)
C27 N C2 C3 10.3(3)
C28 N C2 C3 -174.4(2)
C27 N C2 C1 -171.42(18)
C28 N C2 C1 3.9(3)
C7A C1 C2 C3 -1.6(2)
C7A C1 C2 N 179.88(17)
N C2 C3 C3A 178.86(18)
C1 C2 C3 C3A 0.5(2)
N C2 C3 P 1.4(3)
C1 C2 C3 P -177.00(13)
C21 P C3 C2 -154.52(16)
C24 P C3 C2 99.38(17)
Ru P C3 C2 -21.59(18)
C21 P C3 C3A 28.7(2)
C24 P C3 C3A -77.4(2)
Ru P C3 C3A 161.62(16)
C2 C3 C3A C4 -178.5(2)
P C3 C3A C4 -1.4(4)
C2 C3 C3A C7A 0.9(2)
P C3 C3A C7A 178.01(15)
C7A C3A C4 C5 1.4(3)
C3 C3A C4 C5 -179.3(2)
C3A C4 C5 C6 -0.5(4)
C4 C5 C6 C7 -0.5(4)
C5 C6 C7 C7A 0.7(4)
C6 C7 C7A C3A 0.3(3)
C6 C7 C7A C1 -178.3(2)
C4 C3A C7A C7 -1.3(3)
C3 C3A C7A C7 179.2(2)
C4 C3A C7A C1 177.55(19)
C3 C3A C7A C1 -1.9(2)
C2 C1 C7A C7 -179.1(2)
C2 C1 C7A C3A 2.1(2)
C27 Ru C10 C14 52.20(13)
B Ru C10 C14 137.72(12)
P Ru C10 C14 -140.25(11)
C13 Ru C10 C14 -37.77(11)
C11 Ru C10 C14 -116.12(16)
C12 Ru C10 C14 -79.08(12)
C27 Ru C10 C11 168.32(11)
B Ru C10 C11 -106.16(12)
P Ru C10 C11 -24.14(18)
C14 Ru C10 C11 116.12(16)
C13 Ru C10 C11 78.34(12)
C12 Ru C10 C11 37.04(11)
C27 Ru C10 C15 -68.8(2)
B Ru C10 C15 16.74(19)
P Ru C10 C15 98.77(19)
C14 Ru C10 C15 -121.0(2)
C13 Ru C10 C15 -158.7(2)
C11 Ru C10 C15 122.9(2)
C12 Ru C10 C15 159.9(2)
C14 C10 C11 C12 -0.1(2)
C15 C10 C11 C12 168.93(19)
Ru C10 C11 C12 -63.85(13)
C14 C10 C11 C16 -169.55(19)
C15 C10 C11 C16 -0.5(3)
Ru C10 C11 C16 126.7(2)
C14 C10 C11 Ru 63.71(13)
C15 C10 C11 Ru -127.2(2)
C27 Ru C11 C12 93.40(19)
B Ru C11 C12 -167.43(12)
P Ru C11 C12 -75.76(12)
C14 Ru C11 C12 78.62(12)
C10 Ru C11 C12 116.46(17)
C13 Ru C11 C12 36.56(11)
C27 Ru C11 C10 -23.1(2)
B Ru C11 C10 76.11(12)
P Ru C11 C10 167.79(9)
C14 Ru C11 C10 -37.84(11)
C13 Ru C11 C10 -79.90(12)
C12 Ru C11 C10 -116.46(17)
C27 Ru C11 C16 -141.92(19)
B Ru C11 C16 -42.8(2)
P Ru C11 C16 48.9(2)
C14 Ru C11 C16 -156.7(2)
C10 Ru C11 C16 -118.9(2)
C13 Ru C11 C16 161.2(2)
C12 Ru C11 C16 124.7(2)
C10 C11 C12 C13 0.4(2)
C16 C11 C12 C13 169.5(2)
Ru C11 C12 C13 -61.43(14)
C10 C11 C12 C17 -168.7(2)
C16 C11 C12 C17 0.4(3)
Ru C11 C12 C17 129.5(2)
C10 C11 C12 Ru 61.82(13)
C16 C11 C12 Ru -129.1(2)
C27 Ru C12 C13 -19.53(17)
B Ru C12 C13 134.94(13)
P Ru C12 C13 -124.39(10)
C14 Ru C12 C13 37.65(11)
C10 Ru C12 C13 80.05(12)
C11 Ru C12 C13 117.84(17)
C27 Ru C12 C11 -137.38(13)
B Ru C12 C11 17.10(16)
P Ru C12 C11 117.77(11)
C14 Ru C12 C11 -80.19(12)
C10 Ru C12 C11 -37.79(11)
C13 Ru C12 C11 -117.84(17)
C27 Ru C12 C17 99.8(2)
B Ru C12 C17 -105.7(2)
P Ru C12 C17 -5.0(2)
C14 Ru C12 C17 157.0(2)
C10 Ru C12 C17 -160.6(2)
C13 Ru C12 C17 119.3(2)
C11 Ru C12 C17 -122.8(3)
C11 C12 C13 C14 -0.5(2)
C17 C12 C13 C14 168.83(19)
Ru C12 C13 C14 -62.39(13)
C11 C12 C13 C18 -172.45(19)
C17 C12 C13 C18 -3.1(3)
Ru C12 C13 C18 125.7(2)
C11 C12 C13 Ru 61.89(14)
C17 C12 C13 Ru -128.8(2)
C27 Ru C13 C12 166.62(12)
B Ru C13 C12 -87.37(18)
P Ru C13 C12 69.73(12)
C14 Ru C13 C12 -116.65(16)
C10 Ru C13 C12 -78.66(12)
C11 Ru C13 C12 -36.53(11)
C27 Ru C13 C14 -76.74(12)
B Ru C13 C14 29.3(2)
P Ru C13 C14 -173.63(9)
C10 Ru C13 C14 37.99(11)
C11 Ru C13 C14 80.11(12)
C12 Ru C13 C14 116.65(16)
C27 Ru C13 C18 43.1(2)
B Ru C13 C18 149.12(19)
P Ru C13 C18 -53.8(2)
C14 Ru C13 C18 119.8(2)
C10 Ru C13 C18 157.8(2)
C11 Ru C13 C18 -160.0(2)
C12 Ru C13 C18 -123.5(2)
C11 C10 C14 C13 -0.2(2)
C15 C10 C14 C13 -169.26(18)
Ru C10 C14 C13 65.01(13)
C11 C10 C14 C19 173.71(19)
C15 C10 C14 C19 4.6(3)
Ru C10 C14 C19 -121.1(2)
C11 C10 C14 Ru -65.18(13)
C15 C10 C14 Ru 125.73(19)
C12 C13 C14 C10 0.4(2)
C18 C13 C14 C10 172.46(19)
Ru C13 C14 C10 -64.13(13)
C12 C13 C14 C19 -173.50(19)
C18 C13 C14 C19 -1.4(3)
Ru C13 C14 C19 122.0(2)
C12 C13 C14 Ru 64.54(14)
C18 C13 C14 Ru -123.4(2)
C27 Ru C14 C10 -135.63(12)
B Ru C14 C10 -47.89(13)
P Ru C14 C10 130.17(12)
C13 Ru C14 C10 115.87(16)
C11 Ru C14 C10 37.66(10)
C12 Ru C14 C10 78.90(11)
C27 Ru C14 C13 108.50(12)
B Ru C14 C13 -163.75(12)
P Ru C14 C13 14.3(2)
C10 Ru C14 C13 -115.87(16)
C11 Ru C14 C13 -78.20(12)
C12 Ru C14 C13 -36.97(11)
C27 Ru C14 C19 -13.74(19)
B Ru C14 C19 74.01(19)
P Ru C14 C19 -107.93(19)
C10 Ru C14 C19 121.9(2)
C13 Ru C14 C19 -122.2(2)
C11 Ru C14 C19 159.6(2)
C12 Ru C14 C19 -159.2(2)
C3 P C21 C23 -175.15(16)
C24 P C21 C23 -68.43(17)
Ru P C21 C23 56.70(18)
C3 P C21 C22 59.63(19)
C24 P C21 C22 166.35(17)
Ru P C21 C22 -68.51(19)
C3 P C24 C26 63.93(19)
C21 P C24 C26 -43.7(2)
Ru P C24 C26 -174.53(16)
C3 P C24 C25 -61.89(17)
C21 P C24 C25 -169.55(16)
Ru P C24 C25 59.64(16)
C2 N C27 Ru 6.5(3)
C28 N C27 Ru -168.68(19)
B Ru C27 N 65.1(2)
P Ru C27 N -22.4(2)
C14 Ru C27 N 180.0(2)
C10 Ru C27 N 151.9(2)
C13 Ru C27 N -144.8(2)
C11 Ru C27 N 167.13(17)
C12 Ru C27 N -133.3(2)
B O1 C31 C36 -177.8(2)
B O1 C31 C32 0.3(2)
B O2 C32 C33 179.5(2)
B O2 C32 C31 0.2(2)
C36 C31 C32 O2 177.9(2)
O1 C31 C32 O2 -0.4(2)
C36 C31 C32 C33 -1.4(3)
O1 C31 C32 C33 -179.71(18)
O2 C32 C33 C34 -179.21(19)
C31 C32 C33 C34 0.0(3)
C32 C33 C34 C35 0.9(3)
C33 C34 C35 C36 -0.4(4)
O1 C31 C36 C35 179.8(2)
C32 C31 C36 C35 1.8(4)
C34 C35 C36 C31 -0.9(4)
C31 O1 B O2 -0.2(2)
C31 O1 B Ru 172.51(16)
C32 O2 B O1 0.0(2)
C32 O2 B Ru -172.95(14)
C27 Ru B O1 -6.28(18)
P Ru B O1 82.57(18)
C14 Ru B O1 -98.17(18)
C10 Ru B O1 -124.34(19)
C13 Ru B O1 -116.77(19)
C11 Ru B O1 -159.42(18)
C12 Ru B O1 -169.38(15)
C27 Ru B O2 165.17(18)
P Ru B O2 -105.98(16)
C14 Ru B O2 73.28(18)
C10 Ru B O2 47.11(17)
C13 Ru B O2 54.7(3)
C11 Ru B O2 12.03(18)
C12 Ru B O2 2.1(2)
